data_7047018
loop_
_publ_author_name
'Liang, Qiuming'
'Liu, Nina Jiabao'
'Song, Datong'

_publ_section_title
;
 Constructing reactive Fe and Co complexes from isolated
 picolyl-functionalized N-heterocyclic carbenes.
;
_journal_issue 29
_journal_name_full 'Dalton transactions (Cambridge, England : 2003)'
_journal_page_first 9889
_journal_page_last 9896
_journal_paper_doi 10.1039/c8dt02621a
_journal_volume 47
_journal_year 2018
_chemical_formula_sum 'C48 H72 Co2 N8 Si4'
_chemical_formula_weight 991.35
_space_group_crystal_system monoclinic
_space_group_IT_number 14
_space_group_name_Hall '-P 2yn'
_space_group_name_H-M_alt 'P 1 21/n 1'
_symmetry_space_group_name_Hall '-P 2yn'
_symmetry_space_group_name_H-M 'P 1 21/n 1'
_atom_sites_solution_hydrogens geom
_audit_creation_method SHELXL-2016/6
_audit_update_record
;
2018-03-16 deposited with the CCDC.
2018-07-03 downloaded from the CCDC.
;
_cell_angle_alpha 90
_cell_angle_beta 107.825(2)
_cell_angle_gamma 90
_cell_formula_units_Z 4
_cell_length_a 11.4169(4)
_cell_length_b 27.5089(9)
_cell_length_c 18.1503(6)
_cell_measurement_reflns_used 43754
_cell_measurement_temperature 150(2)
_cell_measurement_theta_max 27.565
_cell_measurement_theta_min 1.884
_cell_volume 5426.8(3)
_computing_structure_refinement 'SHELXL-2016/6 (Sheldrick, 2016)'
_diffrn_ambient_temperature 150(2)
_diffrn_measured_fraction_theta_full 1.000
_diffrn_measured_fraction_theta_max 0.994
_diffrn_measurement_device_type 'Bruker Kappa Apex II'
_diffrn_measurement_method 'omega and phi scans'
_diffrn_radiation_type MoK\a
_diffrn_radiation_wavelength 0.71073
_diffrn_reflns_av_R_equivalents 0.0432
_diffrn_reflns_av_unetI/netI 0.0502
_diffrn_reflns_Laue_measured_fraction_full 1.000
_diffrn_reflns_Laue_measured_fraction_max 0.994
_diffrn_reflns_limit_h_max 12
_diffrn_reflns_limit_h_min -14
_diffrn_reflns_limit_k_max 35
_diffrn_reflns_limit_k_min -35
_diffrn_reflns_limit_l_max 22
_diffrn_reflns_limit_l_min -23
_diffrn_reflns_number 43754
_diffrn_reflns_point_group_measured_fraction_full 1.000
_diffrn_reflns_point_group_measured_fraction_max 0.994
_diffrn_reflns_theta_full 25.242
_diffrn_reflns_theta_max 27.565
_diffrn_reflns_theta_min 1.884
_exptl_absorpt_coefficient_mu 0.738
_exptl_absorpt_correction_type multi-scan
_exptl_absorpt_process_details SADABS
_exptl_crystal_colour brown
_exptl_crystal_density_diffrn 1.213
_exptl_crystal_description block
_exptl_crystal_F_000 2104
_exptl_crystal_size_max 0.5
_exptl_crystal_size_mid 0.5
_exptl_crystal_size_min 0.3
_exptl_transmission_factor_max 0.7456
_exptl_transmission_factor_min 0.6832
_refine_diff_density_max 0.462
_refine_diff_density_min -0.425
_refine_diff_density_rms 0.059
_refine_ls_extinction_method none
_refine_ls_goodness_of_fit_ref 1.017
_refine_ls_hydrogen_treatment constr
_refine_ls_matrix_type full
_refine_ls_number_parameters 575
_refine_ls_number_reflns 12477
_refine_ls_number_restraints 0
_refine_ls_restrained_S_all 1.017
_refine_ls_R_factor_all 0.0704
_refine_ls_R_factor_gt 0.0416
_refine_ls_shift/su_max 0.002
_refine_ls_shift/su_mean 0.000
_refine_ls_structure_factor_coef Fsqd
_refine_ls_weighting_details 'w=1/[\s^2^(Fo^2^)+(0.0409P)^2^+2.3280P] where P=(Fo^2^+2Fc^2^)/3'
_refine_ls_weighting_scheme calc
_refine_ls_wR_factor_gt 0.0898
_refine_ls_wR_factor_ref 0.1013
_reflns_Friedel_coverage 0.000
_reflns_number_gt 8944
_reflns_number_total 12477
_reflns_threshold_expression 'I > 2\s(I)'
_cod_data_source_file c8dt02621a2.cif
_cod_data_source_block wl166
_cod_depositor_comments 'Adding full bibliography for 7047015--7047025.cif.'
_cod_database_code 7047018
_shelx_shelxl_version_number 2016/6
_shelx_space_group_comment
;
The symmetry employed for this shelxl refinement is uniquely defined
by the following loop, which should always be used as a source of
symmetry information in preference to the above space-group names.
They are only intended as comments.
;

loop_
_space_group_symop_operation_xyz
'x, y, z'
'-x+1/2, y+1/2, -z+1/2'
'-x, -y, -z'
'x-1/2, -y-1/2, z-1/2'

loop_
_atom_site_label
_atom_site_type_symbol
_atom_site_fract_x
_atom_site_fract_y
_atom_site_fract_z
_atom_site_U_iso_or_equiv
_atom_site_adp_type
_atom_site_occupancy
_atom_site_site_symmetry_order
_atom_site_calc_flag
_atom_site_refinement_flags_posn
_atom_site_refinement_flags_adp
_atom_site_refinement_flags_occupancy
_atom_site_disorder_assembly
_atom_site_disorder_group
Co1 Co 0.46232(3) 0.04989(2) 0.78330(2) 0.02595(8) Uani 1 1 d . . . . .
Si1 Si 0.68774(7) 0.24206(2) 0.57548(4) 0.03360(16) Uani 1 1 d . . . . .
N1 N 0.6353(2) -0.02804(7) 0.88161(11) 0.0347(5) Uani 1 1 d . . . . .
C1 C 0.7394(2) 0.00317(8) 0.91560(14) 0.0336(5) Uani 1 1 d . . . . .
Co2 Co 0.65590(3) 0.20852(2) 0.73323(2) 0.02470(8) Uani 1 1 d . . . . .
Si2 Si 0.91542(7) 0.22359(3) 0.70907(5) 0.03797(17) Uani 1 1 d . . . . .
N2 N 0.4504(2) -0.05192(7) 0.82165(11) 0.0342(5) Uani 1 1 d . . . . .
C2 C 0.8203(2) 0.01453(9) 0.87450(15) 0.0370(6) Uani 1 1 d . . . . .
Si3 Si 0.62630(7) 0.30445(3) 0.81772(5) 0.0450(2) Uani 1 1 d . . . . .
N3 N 0.28777(19) 0.03345(7) 0.76032(11) 0.0331(5) Uani 1 1 d . . . . .
C3 C 0.9154(3) 0.04656(10) 0.90809(18) 0.0494(7) Uani 1 1 d . . . . .
H3A H 0.970833 0.055087 0.880423 0.059 Uiso 1 1 calc R U . . .
Si4 Si 0.40323(6) 0.24230(2) 0.74364(4) 0.03196(15) Uani 1 1 d . . . . .
N4 N 0.51986(18) 0.04463(6) 0.63065(10) 0.0285(4) Uani 1 1 d . . . . .
C4 C 0.9322(3) 0.06645(10) 0.9803(2) 0.0590(9) Uani 1 1 d . . . . .
N5 N 0.62313(17) 0.09962(6) 0.70796(10) 0.0259(4) Uani 1 1 d . . . . .
C5 C 0.8526(3) 0.05290(11) 1.02028(18) 0.0619(9) Uani 1 1 d . . . . .
H5A H 0.864857 0.065759 1.070655 0.074 Uiso 1 1 calc R U . . .
N6 N 0.53470(18) 0.10832(6) 0.84848(10) 0.0288(4) Uani 1 1 d . . . . .
C6 C 0.7553(3) 0.02119(10) 0.98989(15) 0.0468(7) Uani 1 1 d . . . . .
N7 N 0.75843(18) 0.22275(7) 0.66855(11) 0.0306(4) Uani 1 1 d . . . . .
C7 C 0.8073(3) -0.00749(11) 0.79635(16) 0.0511(7) Uani 1 1 d . . . . .
H7A H 0.782105 -0.041564 0.796074 0.077 Uiso 1 1 calc R U . . .
H7B H 0.886358 -0.005713 0.785745 0.077 Uiso 1 1 calc R U . . .
H7C H 0.744983 0.010483 0.756408 0.077 Uiso 1 1 calc R U . . .
N8 N 0.55729(18) 0.25354(7) 0.77058(11) 0.0297(4) Uani 1 1 d . . . . .
C8 C 1.0222(6) 0.1021(2) 1.0276(4) 0.0537(12) Uiso 0.5 1 d . . P A 1
H8A H 0.978379 0.131069 1.036492 0.080 Uiso 0.5 1 calc R U P A 1
H8B H 1.080363 0.111374 0.999972 0.080 Uiso 0.5 1 calc R U P A 1
H8C H 1.067166 0.087395 1.077374 0.080 Uiso 0.5 1 calc R U P A 1
C8A C 1.0461(6) 0.1017(3) 1.0007(4) 0.0537(12) Uiso 0.5 1 d . . P A 2
H8AA H 1.099540 0.093208 0.969501 0.080 Uiso 0.5 1 calc R U P A 2
H8AB H 1.092177 0.098586 1.055766 0.080 Uiso 0.5 1 calc R U P A 2
H8AC H 1.017464 0.135287 0.989629 0.080 Uiso 0.5 1 calc R U P A 2
C9 C 0.6705(4) 0.00719(14) 1.03529(18) 0.0759(11) Uani 1 1 d . . . . .
H9A H 0.602177 -0.012134 1.002535 0.114 Uiso 1 1 calc R U . . .
H9B H 0.638068 0.036609 1.052512 0.114 Uiso 1 1 calc R U . . .
H9C H 0.715845 -0.012040 1.080467 0.114 Uiso 1 1 calc R U . . .
C10 C 0.5241(2) -0.01166(8) 0.83597(12) 0.0292(5) Uani 1 1 d . . . . .
C11 C 0.6306(3) -0.07749(9) 0.89454(17) 0.0493(7) Uani 1 1 d . . . . .
H11A H 0.696120 -0.097253 0.924522 0.059 Uiso 1 1 calc R U . . .
C12 C 0.5162(3) -0.09216(9) 0.85680(17) 0.0478(7) Uani 1 1 d . . . . .
H12A H 0.485854 -0.124449 0.854599 0.057 Uiso 1 1 calc R U . . .
C13 C 0.3250(2) -0.05342(9) 0.77884(14) 0.0383(6) Uani 1 1 d . . . . .
H13A H 0.289321 -0.084787 0.767216 0.046 Uiso 1 1 calc R U . . .
C14 C 0.2490(2) -0.01493(9) 0.75219(13) 0.0351(6) Uani 1 1 d . . . . .
C15 C 0.1200(3) -0.02442(12) 0.71394(15) 0.0473(7) Uani 1 1 d . . . . .
H15A H 0.092335 -0.057094 0.704937 0.057 Uiso 1 1 calc R U . . .
C16 C 0.0392(3) 0.01155(13) 0.69112(16) 0.0553(8) Uani 1 1 d . . . . .
H16A H -0.045060 0.004432 0.666131 0.066 Uiso 1 1 calc R U . . .
C17 C 0.0786(3) 0.06029(13) 0.70399(18) 0.0581(8) Uani 1 1 d . . . . .
H17A H 0.021705 0.086421 0.689978 0.070 Uiso 1 1 calc R U . . .
C18 C 0.2003(3) 0.06852(11) 0.73699(16) 0.0465(7) Uani 1 1 d . . . . .
H18A H 0.226668 0.101402 0.744444 0.056 Uiso 1 1 calc R U . . .
C19 C 0.4193(2) 0.01191(8) 0.59574(12) 0.0280(5) Uani 1 1 d . . . . .
C20 C 0.3075(3) 0.03198(9) 0.55239(14) 0.0360(6) Uani 1 1 d . . . . .
C21 C 0.2082(3) 0.00094(10) 0.52413(15) 0.0412(6) Uani 1 1 d . . . . .
H21A H 0.131847 0.014039 0.493435 0.049 Uiso 1 1 calc R U . . .
C22 C 0.2164(2) -0.04847(9) 0.53910(14) 0.0373(6) Uani 1 1 d . . . . .
C23 C 0.3292(2) -0.06705(9) 0.58123(13) 0.0344(6) Uani 1 1 d . . . . .
H23A H 0.336348 -0.100995 0.591234 0.041 Uiso 1 1 calc R U . . .
C24 C 0.4331(2) -0.03792(8) 0.60967(12) 0.0298(5) Uani 1 1 d . . . . .
C25 C 0.2931(3) 0.08604(10) 0.53754(18) 0.0576(8) Uani 1 1 d . . . . .
H25A H 0.212844 0.092596 0.499625 0.086 Uiso 1 1 calc R U . . .
H25B H 0.358515 0.097621 0.517339 0.086 Uiso 1 1 calc R U . . .
H25C H 0.298788 0.102957 0.586023 0.086 Uiso 1 1 calc R U . . .
C26 C 0.1053(3) -0.08090(11) 0.51070(18) 0.0568(8) Uani 1 1 d . . . . .
H26A H 0.046913 -0.066449 0.464652 0.085 Uiso 1 1 calc R U . . .
H26B H 0.065944 -0.084427 0.551393 0.085 Uiso 1 1 calc R U . . .
H26C H 0.130891 -0.112933 0.497605 0.085 Uiso 1 1 calc R U . . .
C27 C 0.5538(3) -0.06040(9) 0.65328(15) 0.0432(6) Uani 1 1 d . . . . .
H27A H 0.619756 -0.045233 0.637177 0.065 Uiso 1 1 calc R U . . .
H27B H 0.551397 -0.095326 0.642302 0.065 Uiso 1 1 calc R U . . .
H27C H 0.569389 -0.055344 0.708901 0.065 Uiso 1 1 calc R U . . .
C28 C 0.5319(2) 0.06690(7) 0.69990(12) 0.0244(5) Uani 1 1 d . . . . .
C29 C 0.6033(2) 0.06344(9) 0.59675(14) 0.0377(6) Uani 1 1 d . . . . .
H29A H 0.613086 0.053960 0.548640 0.045 Uiso 1 1 calc R U . . .
C30 C 0.6677(2) 0.09761(9) 0.64489(14) 0.0355(6) Uani 1 1 d . . . . .
H30A H 0.731976 0.116932 0.637288 0.043 Uiso 1 1 calc R U . . .
C31 C 0.6719(2) 0.13419(8) 0.77125(12) 0.0264(5) Uani 1 1 d . . . . .
H31A H 0.762495 0.127769 0.789586 0.032 Uiso 1 1 calc R U . . .
C32 C 0.6344(2) 0.13230(8) 0.84121(12) 0.0282(5) Uani 1 1 d . . . . .
C33 C 0.7063(3) 0.16058(9) 0.90411(14) 0.0399(6) Uani 1 1 d . . . . .
H33A H 0.778753 0.176033 0.900440 0.048 Uiso 1 1 calc R U . . .
C34 C 0.6736(3) 0.16599(10) 0.96958(15) 0.0519(8) Uani 1 1 d . . . . .
H34A H 0.721831 0.185404 1.011093 0.062 Uiso 1 1 calc R U . . .
C35 C 0.5683(3) 0.14270(10) 0.97499(15) 0.0526(8) Uani 1 1 d . . . . .
H35A H 0.542207 0.146368 1.019616 0.063 Uiso 1 1 calc R U . . .
C36 C 0.5037(3) 0.11450(9) 0.91455(14) 0.0422(7) Uani 1 1 d . . . . .
H36A H 0.432697 0.098165 0.918742 0.051 Uiso 1 1 calc R U . . .
C37 C 0.5267(3) 0.26215(11) 0.56179(16) 0.0501(7) Uani 1 1 d . . . . .
H37A H 0.477423 0.234340 0.568619 0.075 Uiso 1 1 calc R U . . .
H37B H 0.491733 0.275429 0.509547 0.075 Uiso 1 1 calc R U . . .
H37C H 0.526330 0.287261 0.600014 0.075 Uiso 1 1 calc R U . . .
C38 C 0.7668(3) 0.29526(10) 0.54683(18) 0.0532(8) Uani 1 1 d . . . . .
H38A H 0.767261 0.322707 0.581350 0.080 Uiso 1 1 calc R U . . .
H38B H 0.722726 0.304535 0.493375 0.080 Uiso 1 1 calc R U . . .
H38C H 0.851575 0.286364 0.550778 0.080 Uiso 1 1 calc R U . . .
C39 C 0.6777(4) 0.19401(11) 0.50068(17) 0.0661(10) Uani 1 1 d . . . . .
H39A H 0.632694 0.165895 0.511329 0.099 Uiso 1 1 calc R U . . .
H39B H 0.760829 0.183973 0.502298 0.099 Uiso 1 1 calc R U . . .
H39C H 0.634385 0.207013 0.449288 0.099 Uiso 1 1 calc R U . . .
C40 C 0.9787(3) 0.28610(10) 0.7391(2) 0.0592(8) Uani 1 1 d . . . . .
H40A H 0.958172 0.307475 0.693750 0.089 Uiso 1 1 calc R U . . .
H40B H 1.068303 0.284256 0.761714 0.089 Uiso 1 1 calc R U . . .
H40C H 0.942621 0.299146 0.777520 0.089 Uiso 1 1 calc R U . . .
C41 C 0.9968(3) 0.19895(12) 0.64181(19) 0.0593(8) Uani 1 1 d . . . . .
H41A H 0.965925 0.166256 0.624937 0.089 Uiso 1 1 calc R U . . .
H41B H 1.085348 0.197411 0.668677 0.089 Uiso 1 1 calc R U . . .
H41C H 0.981609 0.220274 0.596603 0.089 Uiso 1 1 calc R U . . .
C42 C 0.9700(2) 0.18589(11) 0.79933(17) 0.0497(7) Uani 1 1 d . . . . .
H42A H 0.949392 0.151690 0.786623 0.075 Uiso 1 1 calc R U . . .
H42B H 0.929804 0.197009 0.836877 0.075 Uiso 1 1 calc R U . . .
H42C H 1.059374 0.189280 0.821616 0.075 Uiso 1 1 calc R U . . .
C43 C 0.6476(4) 0.35151(11) 0.7479(2) 0.0839(13) Uani 1 1 d . . . . .
H43A H 0.697116 0.337849 0.717352 0.126 Uiso 1 1 calc R U . . .
H43B H 0.689664 0.379912 0.776662 0.126 Uiso 1 1 calc R U . . .
H43C H 0.567009 0.361329 0.713218 0.126 Uiso 1 1 calc R U . . .
C44 C 0.7820(3) 0.29127(10) 0.88603(17) 0.0546(8) Uani 1 1 d . . . . .
H44A H 0.831318 0.274201 0.858464 0.082 Uiso 1 1 calc R U . . .
H44B H 0.773863 0.270838 0.928423 0.082 Uiso 1 1 calc R U . . .
H44C H 0.822615 0.321854 0.907094 0.082 Uiso 1 1 calc R U . . .
C45 C 0.5334(7) 0.3272(3) 0.8875(4) 0.0531(12) Uiso 0.5 1 d . . P B 1
H45A H 0.532408 0.301482 0.924697 0.080 Uiso 0.5 1 calc R U P B 1
H45B H 0.448789 0.335043 0.856832 0.080 Uiso 0.5 1 calc R U P B 1
H45C H 0.573123 0.356234 0.915402 0.080 Uiso 0.5 1 calc R U P B 1
C45A C 0.5424(7) 0.3412(2) 0.8647(4) 0.0531(12) Uiso 0.5 1 d . . P B 2
H45D H 0.587475 0.371438 0.882399 0.080 Uiso 0.5 1 calc R U P B 2
H45E H 0.532066 0.323564 0.909259 0.080 Uiso 0.5 1 calc R U P B 2
H45F H 0.461363 0.348721 0.828357 0.080 Uiso 0.5 1 calc R U P B 2
C46 C 0.3091(2) 0.29403(10) 0.68715(16) 0.0446(6) Uani 1 1 d . . . . .
H46A H 0.341550 0.303387 0.645072 0.067 Uiso 1 1 calc R U . . .
H46B H 0.313554 0.321871 0.721586 0.067 Uiso 1 1 calc R U . . .
H46C H 0.223220 0.283700 0.665448 0.067 Uiso 1 1 calc R U . . .
C47 C 0.3683(2) 0.18681(9) 0.68087(15) 0.0410(6) Uani 1 1 d . . . . .
H47A H 0.401814 0.158059 0.712086 0.062 Uiso 1 1 calc R U . . .
H47B H 0.405811 0.190035 0.639237 0.062 Uiso 1 1 calc R U . . .
H47C H 0.278993 0.183315 0.658445 0.062 Uiso 1 1 calc R U . . .
C48 C 0.3426(3) 0.23023(12) 0.82682(17) 0.0546(8) Uani 1 1 d . . . . .
H48A H 0.394751 0.206086 0.861350 0.082 Uiso 1 1 calc R U . . .
H48B H 0.258251 0.217820 0.807199 0.082 Uiso 1 1 calc R U . . .
H48C H 0.343000 0.260485 0.855413 0.082 Uiso 1 1 calc R U . . .

loop_
_atom_site_aniso_label
_atom_site_aniso_U_11
_atom_site_aniso_U_22
_atom_site_aniso_U_33
_atom_site_aniso_U_23
_atom_site_aniso_U_13
_atom_site_aniso_U_12
Co1 0.03302(18) 0.02269(15) 0.02486(15) -0.00065(12) 0.01289(13) -0.00642(13)
Si1 0.0391(4) 0.0243(3) 0.0392(4) 0.0026(3) 0.0147(3) -0.0037(3)
N1 0.0449(13) 0.0225(10) 0.0395(11) 0.0024(9) 0.0169(10) -0.0009(9)
C1 0.0403(15) 0.0229(11) 0.0360(13) 0.0027(10) 0.0093(11) 0.0062(11)
Co2 0.02234(16) 0.01839(14) 0.03234(16) -0.00016(12) 0.00684(13) -0.00181(12)
Si2 0.0263(4) 0.0310(4) 0.0574(5) 0.0057(3) 0.0140(3) -0.0050(3)
N2 0.0485(13) 0.0231(10) 0.0375(11) -0.0058(9) 0.0227(10) -0.0074(9)
C2 0.0367(15) 0.0274(12) 0.0450(14) 0.0037(11) 0.0096(12) 0.0027(11)
Si3 0.0394(4) 0.0292(4) 0.0548(5) -0.0137(3) -0.0027(4) 0.0050(3)
N3 0.0375(12) 0.0345(11) 0.0306(10) -0.0021(9) 0.0154(9) -0.0095(9)
C3 0.0354(16) 0.0341(14) 0.071(2) 0.0138(14) 0.0054(14) 0.0028(12)
Si4 0.0260(4) 0.0335(4) 0.0361(4) 0.0021(3) 0.0091(3) 0.0039(3)
N4 0.0401(12) 0.0233(9) 0.0265(9) -0.0028(8) 0.0168(9) -0.0060(8)
C4 0.0500(19) 0.0301(14) 0.072(2) 0.0006(15) -0.0179(17) 0.0036(14)
N5 0.0306(11) 0.0194(9) 0.0296(9) 0.0003(7) 0.0122(8) -0.0024(8)
C5 0.077(2) 0.0462(18) 0.0427(16) -0.0105(14) -0.0108(16) 0.0143(17)
N6 0.0404(12) 0.0215(9) 0.0259(9) -0.0010(8) 0.0122(9) -0.0036(9)
C6 0.062(2) 0.0392(15) 0.0339(14) -0.0003(12) 0.0072(13) 0.0100(14)
N7 0.0290(11) 0.0224(9) 0.0423(11) 0.0026(8) 0.0134(9) -0.0031(8)
C7 0.0493(18) 0.0581(18) 0.0543(17) -0.0040(15) 0.0284(15) -0.0001(15)
N8 0.0263(11) 0.0256(10) 0.0346(10) -0.0029(8) 0.0057(9) 0.0015(8)
C9 0.109(3) 0.087(3) 0.0398(17) -0.0017(17) 0.0351(19) 0.009(2)
C10 0.0412(15) 0.0248(12) 0.0254(11) -0.0034(9) 0.0158(10) -0.0044(10)
C11 0.057(2) 0.0256(13) 0.0666(19) 0.0084(13) 0.0217(16) 0.0067(13)
C12 0.066(2) 0.0187(12) 0.0655(18) -0.0002(12) 0.0295(16) -0.0020(13)
C13 0.0486(17) 0.0328(13) 0.0408(14) -0.0134(11) 0.0245(13) -0.0199(12)
C14 0.0430(15) 0.0404(14) 0.0286(12) -0.0089(11) 0.0208(11) -0.0165(12)
C15 0.0470(18) 0.0608(19) 0.0385(14) -0.0142(13) 0.0196(13) -0.0269(15)
C16 0.0385(17) 0.085(2) 0.0427(16) -0.0012(16) 0.0132(13) -0.0179(17)
C17 0.0376(17) 0.074(2) 0.0619(19) 0.0100(17) 0.0137(15) -0.0001(16)
C18 0.0431(17) 0.0467(16) 0.0515(16) 0.0063(13) 0.0171(14) -0.0056(14)
C19 0.0379(14) 0.0260(12) 0.0233(11) -0.0053(9) 0.0142(10) -0.0090(10)
C20 0.0495(16) 0.0275(12) 0.0314(12) -0.0026(10) 0.0126(12) -0.0010(12)
C21 0.0380(15) 0.0427(15) 0.0395(14) -0.0082(12) 0.0069(12) 0.0001(12)
C22 0.0414(15) 0.0408(14) 0.0345(13) -0.0122(11) 0.0188(12) -0.0118(12)
C23 0.0500(17) 0.0257(12) 0.0334(12) -0.0072(10) 0.0216(12) -0.0101(11)
C24 0.0408(14) 0.0271(12) 0.0254(11) -0.0041(9) 0.0159(10) -0.0024(10)
C25 0.066(2) 0.0337(15) 0.0589(18) 0.0048(13) -0.0019(16) 0.0026(15)
C26 0.0486(19) 0.0548(18) 0.069(2) -0.0169(16) 0.0201(16) -0.0202(15)
C27 0.0498(17) 0.0305(13) 0.0476(15) -0.0063(12) 0.0124(13) 0.0008(12)
C28 0.0286(12) 0.0177(10) 0.0279(11) 0.0011(8) 0.0103(10) 0.0000(9)
C29 0.0512(17) 0.0350(13) 0.0379(13) -0.0065(11) 0.0302(13) -0.0105(12)
C30 0.0436(15) 0.0307(12) 0.0418(14) -0.0028(11) 0.0272(12) -0.0094(11)
C31 0.0248(12) 0.0204(11) 0.0323(11) 0.0001(9) 0.0063(10) -0.0028(9)
C32 0.0348(13) 0.0182(10) 0.0278(11) 0.0024(9) 0.0041(10) 0.0010(10)
C33 0.0464(16) 0.0327(13) 0.0336(13) 0.0000(11) 0.0019(12) -0.0092(12)
C34 0.080(2) 0.0382(15) 0.0278(13) -0.0051(11) 0.0028(14) -0.0124(15)
C35 0.091(2) 0.0426(16) 0.0292(13) -0.0057(12) 0.0250(15) -0.0084(16)
C36 0.0664(19) 0.0322(13) 0.0351(13) -0.0002(11) 0.0262(13) -0.0069(13)
C37 0.0405(17) 0.0645(19) 0.0404(15) 0.0093(14) 0.0053(13) -0.0034(15)
C38 0.0536(19) 0.0423(16) 0.0651(19) 0.0183(14) 0.0201(16) -0.0038(14)
C39 0.108(3) 0.0417(17) 0.0462(17) -0.0032(14) 0.0200(18) 0.0055(18)
C40 0.0397(17) 0.0432(17) 0.088(2) 0.0038(16) 0.0102(16) -0.0169(14)
C41 0.0396(17) 0.066(2) 0.078(2) 0.0067(17) 0.0279(16) 0.0046(15)
C42 0.0251(14) 0.0524(17) 0.0662(19) 0.0135(15) 0.0061(13) -0.0045(13)
C43 0.089(3) 0.0340(17) 0.096(3) 0.0112(17) -0.021(2) -0.0215(18)
C44 0.0456(18) 0.0411(16) 0.0614(18) -0.0130(14) -0.0071(15) -0.0016(14)
C46 0.0352(15) 0.0462(16) 0.0472(15) 0.0035(13) 0.0048(12) 0.0093(13)
C47 0.0302(14) 0.0377(14) 0.0525(16) -0.0013(12) 0.0087(12) -0.0067(12)
C48 0.0466(18) 0.069(2) 0.0546(18) 0.0105(16) 0.0250(15) 0.0129(16)

loop_
_atom_type_symbol
_atom_type_description
_atom_type_scat_dispersion_real
_atom_type_scat_dispersion_imag
_atom_type_scat_source
C C 0.0033 0.0016 'International Tables Vol C Tables 4.2.6.8 and 6.1.1.4'
H H 0.0000 0.0000 'International Tables Vol C Tables 4.2.6.8 and 6.1.1.4'
N N 0.0061 0.0033 'International Tables Vol C Tables 4.2.6.8 and 6.1.1.4'
Si Si 0.0817 0.0704 'International Tables Vol C Tables 4.2.6.8 and 6.1.1.4'
Co Co 0.3494 0.9721 'International Tables Vol C Tables 4.2.6.8 and 6.1.1.4'

loop_
_geom_angle_atom_site_label_1
_geom_angle_atom_site_label_2
_geom_angle_atom_site_label_3
_geom_angle
N3 Co1 C10 95.45(9)
N3 Co1 C28 120.96(9)
C10 Co1 C28 114.15(9)
N3 Co1 N6 121.07(8)
C10 Co1 N6 112.30(8)
C28 Co1 N6 94.14(8)
N7 Si1 C37 111.73(11)
N7 Si1 C39 113.61(12)
C37 Si1 C39 105.91(16)
N7 Si1 C38 113.14(12)
C37 Si1 C38 105.69(14)
C39 Si1 C38 106.13(15)
C10 N1 C11 110.5(2)
C10 N1 C1 123.74(19)
C11 N1 C1 125.6(2)
C2 C1 C6 121.9(3)
C2 C1 N1 120.0(2)
C6 C1 N1 118.1(2)
N8 Co2 N7 127.55(8)
N8 Co2 C31 119.96(8)
N7 Co2 C31 112.30(8)
N7 Si2 C41 112.15(13)
N7 Si2 C42 113.00(11)
C41 Si2 C42 105.69(14)
N7 Si2 C40 113.25(12)
C41 Si2 C40 107.27(15)
C42 Si2 C40 104.88(14)
C10 N2 C12 110.2(2)
C10 N2 C13 126.4(2)
C12 N2 C13 123.4(2)
C3 C2 C1 117.8(3)
C3 C2 C7 120.5(3)
C1 C2 C7 121.7(2)
N8 Si3 C45A 118.2(2)
N8 Si3 C44 111.98(11)
C45A Si3 C44 109.6(3)
N8 Si3 C43 111.29(13)
C45A Si3 C43 97.6(3)
C44 Si3 C43 106.78(16)
N8 Si3 C45 108.9(2)
C44 Si3 C45 102.9(2)
C43 Si3 C45 114.7(2)
C18 N3 C14 117.7(2)
C18 N3 Co1 120.32(17)
C14 N3 Co1 120.75(17)
C4 C3 C2 122.2(3)
C4 C3 H3A 118.9
C2 C3 H3A 118.9
N8 Si4 C47 109.35(11)
N8 Si4 C48 113.87(12)
C47 Si4 C48 106.46(14)
N8 Si4 C46 112.69(11)
C47 Si4 C46 107.72(12)
C48 Si4 C46 106.38(13)
C28 N4 C29 110.63(19)
C28 N4 C19 121.73(18)
C29 N4 C19 126.96(18)
C5 C4 C3 118.1(3)
C5 C4 C8 109.0(4)
C3 C4 C8 132.8(4)
C5 C4 C8A 132.4(4)
C3 C4 C8A 109.4(4)
C28 N5 C30 110.44(18)
C28 N5 C31 127.88(18)
C30 N5 C31 121.68(18)
C4 C5 C6 122.6(3)
C4 C5 H5A 118.7
C6 C5 H5A 118.7
C32 N6 C36 118.5(2)
C32 N6 Co1 122.40(14)
C36 N6 Co1 116.50(16)
C5 C6 C1 117.3(3)
C5 C6 C9 121.1(3)
C1 C6 C9 121.6(3)
Si2 N7 Si1 122.11(11)
Si2 N7 Co2 119.28(11)
Si1 N7 Co2 118.02(11)
C2 C7 H7A 109.5
C2 C7 H7B 109.5
H7A C7 H7B 109.5
C2 C7 H7C 109.5
H7A C7 H7C 109.5
H7B C7 H7C 109.5
Si3 N8 Si4 124.86(12)
Si3 N8 Co2 118.29(11)
Si4 N8 Co2 116.40(10)
C4 C8 H8A 109.5
C4 C8 H8B 109.5
H8A C8 H8B 109.5
C4 C8 H8C 109.5
H8A C8 H8C 109.5
H8B C8 H8C 109.5
C4 C8A H8AA 109.5
C4 C8A H8AB 109.5
H8AA C8A H8AB 109.5
C4 C8A H8AC 109.5
H8AA C8A H8AC 109.5
H8AB C8A H8AC 109.5
C6 C9 H9A 109.5
C6 C9 H9B 109.5
H9A C9 H9B 109.5
C6 C9 H9C 109.5
H9A C9 H9C 109.5
H9B C9 H9C 109.5
N1 C10 N2 104.63(19)
N1 C10 Co1 135.17(17)
N2 C10 Co1 119.78(18)
C12 C11 N1 107.0(2)
C12 C11 H11A 126.5
N1 C11 H11A 126.5
C11 C12 N2 107.6(2)
C11 C12 H12A 126.2
N2 C12 H12A 126.2
C14 C13 N2 127.2(2)
C14 C13 H13A 116.4
N2 C13 H13A 116.4
C13 C14 N3 123.9(2)
C13 C14 C15 118.4(2)
N3 C14 C15 117.8(3)
C16 C15 C14 121.5(3)
C16 C15 H15A 119.3
C14 C15 H15A 119.3
C15 C16 C17 120.0(3)
C15 C16 H16A 120.0
C17 C16 H16A 120.0
C18 C17 C16 117.7(3)
C18 C17 H17A 121.2
C16 C17 H17A 121.2
C17 C18 N3 125.2(3)
C17 C18 H18A 117.4
N3 C18 H18A 117.4
C20 C19 C24 121.7(2)
C20 C19 N4 118.0(2)
C24 C19 N4 120.2(2)
C21 C20 C19 118.0(2)
C21 C20 C25 120.6(3)
C19 C20 C25 121.4(2)
C22 C21 C20 122.2(3)
C22 C21 H21A 118.9
C20 C21 H21A 118.9
C23 C22 C21 118.0(2)
C23 C22 C26 121.0(2)
C21 C22 C26 121.0(3)
C22 C23 C24 122.5(2)
C22 C23 H23A 118.8
C24 C23 H23A 118.8
C23 C24 C19 117.5(2)
C23 C24 C27 120.0(2)
C19 C24 C27 122.5(2)
C20 C25 H25A 109.5
C20 C25 H25B 109.5
H25A C25 H25B 109.5
C20 C25 H25C 109.5
H25A C25 H25C 109.5
H25B C25 H25C 109.5
C22 C26 H26A 109.5
C22 C26 H26B 109.5
H26A C26 H26B 109.5
C22 C26 H26C 109.5
H26A C26 H26C 109.5
H26B C26 H26C 109.5
C24 C27 H27A 109.5
C24 C27 H27B 109.5
H27A C27 H27B 109.5
C24 C27 H27C 109.5
H27A C27 H27C 109.5
H27B C27 H27C 109.5
N5 C28 N4 104.81(18)
N5 C28 Co1 123.67(15)
N4 C28 Co1 130.51(16)
C30 C29 N4 106.7(2)
C30 C29 H29A 126.7
N4 C29 H29A 126.7
C29 C30 N5 107.4(2)
C29 C30 H30A 126.3
N5 C30 H30A 126.3
C32 C31 N5 121.12(18)
C32 C31 Co2 107.12(14)
N5 C31 Co2 113.07(14)
C32 C31 H31A 104.6
N5 C31 H31A 104.6
Co2 C31 H31A 104.6
N6 C32 C33 119.0(2)
N6 C32 C31 125.5(2)
C33 C32 C31 115.4(2)
C34 C33 C32 121.2(3)
C34 C33 H33A 119.4
C32 C33 H33A 119.4
C33 C34 C35 119.1(2)
C33 C34 H34A 120.5
C35 C34 H34A 120.5
C36 C35 C34 118.2(2)
C36 C35 H35A 120.9
C34 C35 H35A 120.9
N6 C36 C35 123.9(3)
N6 C36 H36A 118.0
C35 C36 H36A 118.0
Si1 C37 H37A 109.5
Si1 C37 H37B 109.5
H37A C37 H37B 109.5
Si1 C37 H37C 109.5
H37A C37 H37C 109.5
H37B C37 H37C 109.5
Si1 C38 H38A 109.5
Si1 C38 H38B 109.5
H38A C38 H38B 109.5
Si1 C38 H38C 109.5
H38A C38 H38C 109.5
H38B C38 H38C 109.5
Si1 C39 H39A 109.5
Si1 C39 H39B 109.5
H39A C39 H39B 109.5
Si1 C39 H39C 109.5
H39A C39 H39C 109.5
H39B C39 H39C 109.5
Si2 C40 H40A 109.5
Si2 C40 H40B 109.5
H40A C40 H40B 109.5
Si2 C40 H40C 109.5
H40A C40 H40C 109.5
H40B C40 H40C 109.5
Si2 C41 H41A 109.5
Si2 C41 H41B 109.5
H41A C41 H41B 109.5
Si2 C41 H41C 109.5
H41A C41 H41C 109.5
H41B C41 H41C 109.5
Si2 C42 H42A 109.5
Si2 C42 H42B 109.5
H42A C42 H42B 109.5
Si2 C42 H42C 109.5
H42A C42 H42C 109.5
H42B C42 H42C 109.5
Si3 C43 H43A 109.5
Si3 C43 H43B 109.5
H43A C43 H43B 109.5
Si3 C43 H43C 109.5
H43A C43 H43C 109.5
H43B C43 H43C 109.5
Si3 C44 H44A 109.5
Si3 C44 H44B 109.5
H44A C44 H44B 109.5
Si3 C44 H44C 109.5
H44A C44 H44C 109.5
H44B C44 H44C 109.5
Si3 C45 H45A 109.5
Si3 C45 H45B 109.5
H45A C45 H45B 109.5
Si3 C45 H45C 109.5
H45A C45 H45C 109.5
H45B C45 H45C 109.5
Si3 C45A H45D 109.5
Si3 C45A H45E 109.5
H45D C45A H45E 109.5
Si3 C45A H45F 109.5
H45D C45A H45F 109.5
H45E C45A H45F 109.5
Si4 C46 H46A 109.5
Si4 C46 H46B 109.5
H46A C46 H46B 109.5
Si4 C46 H46C 109.5
H46A C46 H46C 109.5
H46B C46 H46C 109.5
Si4 C47 H47A 109.5
Si4 C47 H47B 109.5
H47A C47 H47B 109.5
Si4 C47 H47C 109.5
H47A C47 H47C 109.5
H47B C47 H47C 109.5
Si4 C48 H48A 109.5
Si4 C48 H48B 109.5
H48A C48 H48B 109.5
Si4 C48 H48C 109.5
H48A C48 H48C 109.5
H48B C48 H48C 109.5

loop_
_geom_bond_atom_site_label_1
_geom_bond_atom_site_label_2
_geom_bond_distance
Co1 N3 1.960(2)
Co1 C10 1.966(2)
Co1 C28 1.969(2)
Co1 N6 2.0167(18)
Si1 N7 1.718(2)
Si1 C37 1.862(3)
Si1 C39 1.873(3)
Si1 C38 1.874(3)
N1 C10 1.363(3)
N1 C11 1.384(3)
N1 C1 1.443(3)
C1 C2 1.389(3)
C1 C6 1.395(3)
Co2 N8 1.9306(19)
Co2 N7 1.9345(19)
Co2 C31 2.148(2)
Si2 N7 1.717(2)
Si2 C41 1.873(3)
Si2 C42 1.877(3)
Si2 C40 1.880(3)
N2 C10 1.367(3)
N2 C12 1.380(3)
N2 C13 1.405(3)
C2 C3 1.386(4)
C2 C7 1.507(4)
Si3 N8 1.703(2)
Si3 C45A 1.779(6)
Si3 C44 1.865(3)
Si3 C43 1.879(3)
Si3 C45 1.986(6)
N3 C18 1.360(3)
N3 C14 1.396(3)
C3 C4 1.379(4)
C3 H3A 0.9500
Si4 N8 1.704(2)
Si4 C47 1.873(3)
Si4 C48 1.873(3)
Si4 C46 1.886(3)
N4 C28 1.367(3)
N4 C29 1.383(3)
N4 C19 1.444(3)
C4 C5 1.375(5)
C4 C8 1.488(7)
C4 C8A 1.573(7)
N5 C28 1.350(3)
N5 C30 1.389(3)
N5 C31 1.464(3)
C5 C6 1.388(4)
C5 H5A 0.9500
N6 C32 1.357(3)
N6 C36 1.361(3)
C6 C9 1.501(4)
C7 H7A 0.9800
C7 H7B 0.9800
C7 H7C 0.9800
C8 H8A 0.9800
C8 H8B 0.9800
C8 H8C 0.9800
C8A H8AA 0.9800
C8A H8AB 0.9800
C8A H8AC 0.9800
C9 H9A 0.9800
C9 H9B 0.9800
C9 H9C 0.9800
C11 C12 1.337(4)
C11 H11A 0.9500
C12 H12A 0.9500
C13 C14 1.360(4)
C13 H13A 0.9500
C14 C15 1.447(4)
C15 C16 1.329(4)
C15 H15A 0.9500
C16 C17 1.411(4)
C16 H16A 0.9500
C17 C18 1.353(4)
C17 H17A 0.9500
C18 H18A 0.9500
C19 C20 1.393(3)
C19 C24 1.394(3)
C20 C21 1.386(4)
C20 C25 1.511(3)
C21 C22 1.384(4)
C21 H21A 0.9500
C22 C23 1.379(4)
C22 C26 1.507(4)
C23 C24 1.393(3)
C23 H23A 0.9500
C24 C27 1.497(4)
C25 H25A 0.9800
C25 H25B 0.9800
C25 H25C 0.9800
C26 H26A 0.9800
C26 H26B 0.9800
C26 H26C 0.9800
C27 H27A 0.9800
C27 H27B 0.9800
C27 H27C 0.9800
C29 C30 1.339(3)
C29 H29A 0.9500
C30 H30A 0.9500
C31 C32 1.460(3)
C31 H31A 1.0000
C32 C33 1.417(3)
C33 C34 1.359(4)
C33 H33A 0.9500
C34 C35 1.392(4)
C34 H34A 0.9500
C35 C36 1.361(4)
C35 H35A 0.9500
C36 H36A 0.9500
C37 H37A 0.9800
C37 H37B 0.9800
C37 H37C 0.9800
C38 H38A 0.9800
C38 H38B 0.9800
C38 H38C 0.9800
C39 H39A 0.9800
C39 H39B 0.9800
C39 H39C 0.9800
C40 H40A 0.9800
C40 H40B 0.9800
C40 H40C 0.9800
C41 H41A 0.9800
C41 H41B 0.9800
C41 H41C 0.9800
C42 H42A 0.9800
C42 H42B 0.9800
C42 H42C 0.9800
C43 H43A 0.9800
C43 H43B 0.9800
C43 H43C 0.9800
C44 H44A 0.9800
C44 H44B 0.9800
C44 H44C 0.9800
C45 H45A 0.9800
C45 H45B 0.9800
C45 H45C 0.9800
C45A H45D 0.9800
C45A H45E 0.9800
C45A H45F 0.9800
C46 H46A 0.9800
C46 H46B 0.9800
C46 H46C 0.9800
C47 H47A 0.9800
C47 H47B 0.9800
C47 H47C 0.9800
C48 H48A 0.9800
C48 H48B 0.9800
C48 H48C 0.9800

loop_
_geom_torsion_atom_site_label_1
_geom_torsion_atom_site_label_2
_geom_torsion_atom_site_label_3
_geom_torsion_atom_site_label_4
_geom_torsion
C10 N1 C1 C2 -87.6(3)
C11 N1 C1 C2 97.2(3)
C10 N1 C1 C6 92.3(3)
C11 N1 C1 C6 -82.9(3)
C6 C1 C2 C3 -3.1(4)
N1 C1 C2 C3 176.9(2)
C6 C1 C2 C7 176.1(2)
N1 C1 C2 C7 -3.9(4)
C1 C2 C3 C4 0.9(4)
C7 C2 C3 C4 -178.3(3)
C2 C3 C4 C5 1.4(4)
C2 C3 C4 C8 -177.8(4)
C2 C3 C4 C8A -179.1(4)
C3 C4 C5 C6 -1.7(5)
C8 C4 C5 C6 177.7(4)
C8A C4 C5 C6 178.9(4)
C4 C5 C6 C1 -0.4(4)
C4 C5 C6 C9 179.9(3)
C2 C1 C6 C5 2.8(4)
N1 C1 C6 C5 -177.1(2)
C2 C1 C6 C9 -177.5(3)
N1 C1 C6 C9 2.6(4)
C41 Si2 N7 Si1 -45.28(18)
C42 Si2 N7 Si1 -164.62(14)
C40 Si2 N7 Si1 76.30(18)
C41 Si2 N7 Co2 143.69(14)
C42 Si2 N7 Co2 24.34(17)
C40 Si2 N7 Co2 -94.73(16)
C37 Si1 N7 Si2 -155.33(14)
C39 Si1 N7 Si2 84.92(18)
C38 Si1 N7 Si2 -36.18(18)
C37 Si1 N7 Co2 15.81(16)
C39 Si1 N7 Co2 -103.94(17)
C38 Si1 N7 Co2 134.96(13)
C45A Si3 N8 Si4 17.3(3)
C44 Si3 N8 Si4 146.13(16)
C43 Si3 N8 Si4 -94.43(19)
C45 Si3 N8 Si4 33.0(3)
C45A Si3 N8 Co2 -170.7(3)
C44 Si3 N8 Co2 -41.87(17)
C43 Si3 N8 Co2 77.57(18)
C45 Si3 N8 Co2 -155.0(2)
C47 Si4 N8 Si3 171.51(14)
C48 Si4 N8 Si3 -69.55(18)
C46 Si4 N8 Si3 51.74(18)
C47 Si4 N8 Co2 -0.63(15)
C48 Si4 N8 Co2 118.32(14)
C46 Si4 N8 Co2 -120.40(13)
C11 N1 C10 N2 0.6(3)
C1 N1 C10 N2 -175.3(2)
C11 N1 C10 Co1 -171.65(19)
C1 N1 C10 Co1 12.5(3)
C12 N2 C10 N1 -1.1(2)
C13 N2 C10 N1 177.9(2)
C12 N2 C10 Co1 172.64(16)
C13 N2 C10 Co1 -8.4(3)
C10 N1 C11 C12 0.1(3)
C1 N1 C11 C12 175.9(2)
N1 C11 C12 N2 -0.8(3)
C10 N2 C12 C11 1.2(3)
C13 N2 C12 C11 -177.8(2)
C10 N2 C13 C14 -9.3(4)
C12 N2 C13 C14 169.5(2)
N2 C13 C14 N3 3.7(4)
N2 C13 C14 C15 -175.5(2)
C18 N3 C14 C13 -174.4(2)
Co1 N3 C14 C13 18.3(3)
C18 N3 C14 C15 4.8(3)
Co1 N3 C14 C15 -162.44(16)
C13 C14 C15 C16 175.5(2)
N3 C14 C15 C16 -3.8(4)
C14 C15 C16 C17 0.0(4)
C15 C16 C17 C18 2.6(4)
C16 C17 C18 N3 -1.4(4)
C14 N3 C18 C17 -2.4(4)
Co1 N3 C18 C17 165.0(2)
C28 N4 C19 C20 83.3(3)
C29 N4 C19 C20 -86.4(3)
C28 N4 C19 C24 -92.8(3)
C29 N4 C19 C24 97.6(3)
C24 C19 C20 C21 1.1(3)
N4 C19 C20 C21 -174.9(2)
C24 C19 C20 C25 180.0(2)
N4 C19 C20 C25 4.0(3)
C19 C20 C21 C22 1.5(4)
C25 C20 C21 C22 -177.4(2)
C20 C21 C22 C23 -2.5(4)
C20 C21 C22 C26 177.1(2)
C21 C22 C23 C24 0.9(3)
C26 C22 C23 C24 -178.7(2)
C22 C23 C24 C19 1.5(3)
C22 C23 C24 C27 -178.4(2)
C20 C19 C24 C23 -2.6(3)
N4 C19 C24 C23 173.32(18)
C20 C19 C24 C27 177.4(2)
N4 C19 C24 C27 -6.7(3)
C30 N5 C28 N4 -0.3(2)
C31 N5 C28 N4 178.6(2)
C30 N5 C28 Co1 169.32(16)
C31 N5 C28 Co1 -11.8(3)
C29 N4 C28 N5 0.2(3)
C19 N4 C28 N5 -170.98(19)
C29 N4 C28 Co1 -168.39(18)
C19 N4 C28 Co1 20.4(3)
C28 N4 C29 C30 -0.1(3)
C19 N4 C29 C30 170.6(2)
N4 C29 C30 N5 -0.1(3)
C28 N5 C30 C29 0.3(3)
C31 N5 C30 C29 -178.7(2)
C28 N5 C31 C32 8.3(3)
C30 N5 C31 C32 -173.0(2)
C28 N5 C31 Co2 -120.8(2)
C30 N5 C31 Co2 57.9(2)
C36 N6 C32 C33 3.5(3)
Co1 N6 C32 C33 -157.55(17)
C36 N6 C32 C31 -172.5(2)
Co1 N6 C32 C31 26.4(3)
N5 C31 C32 N6 -16.5(3)
Co2 C31 C32 N6 115.2(2)
N5 C31 C32 C33 167.3(2)
Co2 C31 C32 C33 -61.0(2)
N6 C32 C33 C34 -3.4(4)
C31 C32 C33 C34 173.1(2)
C32 C33 C34 C35 0.9(4)
C33 C34 C35 C36 1.3(4)
C32 N6 C36 C35 -1.4(4)
Co1 N6 C36 C35 160.8(2)
C34 C35 C36 N6 -1.1(4)
